data_4514546
loop_
_publ_author_name
'Kim, Hyunuk'
'Sohail, Muhammad'
'Yim, Kanghoon'
'Park, Young Cheol'
'Chun, Dong Hyuk'
'Kim, Hak Joo'
'Han, Seong Ok'
'Moon, Jong-Ho'

_publ_section_title
;
 Effective CO<sub>2</sub> and CO Separation Using [M<sub>2</sub>(DOBDC)]
 (M = Mg, Co, Ni) with Unsaturated Metal Sites and Excavation of Their
 Adsorption Sites.
;
_journal_issue 7
_journal_name_full 'ACS applied materials &amp; interfaces'
_journal_page_first 7014
_journal_page_last 7021
_journal_paper_doi 10.1021/acsami.8b20450
_journal_volume 11
_journal_year 2019
_chemical_formula_sum 'C5.84 H Ni O6.68'
_chemical_formula_weight 236.74
_space_group_crystal_system trigonal
_space_group_IT_number 148
_space_group_name_Hall '-R 3'
_space_group_name_H-M_alt 'R -3 :H'
_symmetry_space_group_name_Hall '-R 3'
_symmetry_space_group_name_H-M 'R -3 :H'
_atom_sites_solution_hydrogens geom
_audit_creation_method SHELXL-2018/3
_cell_angle_alpha 90
_cell_angle_beta 90
_cell_angle_gamma 120
_cell_formula_units_Z 18
_cell_length_a 25.880(4)
_cell_length_b 25.880(4)
_cell_length_c 6.6950(13)
_cell_measurement_reflns_used 18244
_cell_measurement_temperature 100(2)
_cell_measurement_theta_max 50.00
_cell_measurement_theta_min 0.63
_cell_volume 3883.4(11)
_computing_cell_refinement 'HKL3000sm (Otwinowski & Minor, 1997)'
_computing_data_collection 'PAL BL2D-SMDC Program (Shin et. al, 2016)'
_computing_data_reduction 'HKL3000sm (Otwinowski & Minor, 1997)'
_computing_molecular_graphics 'DIAMOND 4 (Putz & Brandenburg, 2014)'
_computing_publication_material 'enCifer 1.5.1'
_computing_structure_refinement 'SHELXL-2018/3 (Sheldrick, 2018)'
_computing_structure_solution 'SHELXS-97 (Sheldrick, 1990)'
_diffrn_ambient_temperature 100(2)
_diffrn_measured_fraction_theta_full 0.983
_diffrn_measured_fraction_theta_max 0.740
_diffrn_measurement_device_type 'ADSC Q210 CCD area detector'
_diffrn_measurement_method 'omega scan'
_diffrn_radiation_type synchrotron
_diffrn_radiation_wavelength 0.700
_diffrn_reflns_av_unetI/netI 0.0325
_diffrn_reflns_Laue_measured_fraction_full 0.983
_diffrn_reflns_Laue_measured_fraction_max 0.740
_diffrn_reflns_limit_h_max 33
_diffrn_reflns_limit_h_min -35
_diffrn_reflns_limit_k_max 36
_diffrn_reflns_limit_k_min -14
_diffrn_reflns_limit_l_max 9
_diffrn_reflns_limit_l_min -9
_diffrn_reflns_number 2299
_diffrn_reflns_point_group_measured_fraction_full 0.983
_diffrn_reflns_point_group_measured_fraction_max 0.740
_diffrn_reflns_theta_full 24.835
_diffrn_reflns_theta_max 31.887
_diffrn_reflns_theta_min 3.128
_diffrn_source 'PLSII 2D bending magnet'
_exptl_absorpt_coefficient_mu 2.152
_exptl_absorpt_correction_T_max 1.274
_exptl_absorpt_correction_T_min 0.859
_exptl_absorpt_correction_type empirical
_exptl_absorpt_process_details 'HKL3000sm Scalepack (Otwinowski & Minor, 1997)'
_exptl_crystal_colour yellow
_exptl_crystal_density_diffrn 1.822
_exptl_crystal_description 'hexagonal column'
_exptl_crystal_F_000 2115
_exptl_crystal_size_max 0.100
_exptl_crystal_size_mid 0.020
_exptl_crystal_size_min 0.020
_refine_diff_density_max 3.584
_refine_diff_density_min -1.373
_refine_diff_density_rms 0.291
_refine_ls_extinction_method none
_refine_ls_goodness_of_fit_ref 1.165
_refine_ls_hydrogen_treatment constr
_refine_ls_matrix_type full
_refine_ls_number_parameters 131
_refine_ls_number_reflns 2299
_refine_ls_number_restraints 33
_refine_ls_restrained_S_all 1.251
_refine_ls_R_factor_all 0.1233
_refine_ls_R_factor_gt 0.1007
_refine_ls_shift/su_max 0.000
_refine_ls_shift/su_mean 0.000
_refine_ls_structure_factor_coef Fsqd
_refine_ls_weighting_details 'w=1/[\s^2^(Fo^2^)+(0.2000P)^2^] where P=(Fo^2^+2Fc^2^)/3'
_refine_ls_weighting_scheme calc
_refine_ls_wR_factor_gt 0.2583
_refine_ls_wR_factor_ref 0.2797
_reflns_Friedel_coverage 0.000
_reflns_number_gt 1749
_reflns_number_total 2299
_reflns_threshold_expression 'I > 2\s(I)'
_cod_data_source_file am8b20450_si_011.cif
_cod_data_source_block r-3_tw
_cod_original_cell_volume 3883.4(13)
_cod_database_code 4514546
_shelx_shelxl_version_number 2018/3
_shelx_space_group_comment
;
The symmetry employed for this shelxl refinement is uniquely defined
by the following loop, which should always be used as a source of
symmetry information in preference to the above space-group names.
They are only intended as comments.
;
_shelx_estimated_absorpt_t_min 0.814
_shelx_estimated_absorpt_t_max 0.958

loop_
_space_group_symop_operation_xyz
'x, y, z'
'-y, x-y, z'
'-x+y, -x, z'
'x+2/3, y+1/3, z+1/3'
'-y+2/3, x-y+1/3, z+1/3'
'-x+y+2/3, -x+1/3, z+1/3'
'x+1/3, y+2/3, z+2/3'
'-y+1/3, x-y+2/3, z+2/3'
'-x+y+1/3, -x+2/3, z+2/3'
'-x, -y, -z'
'y, -x+y, -z'
'x-y, x, -z'
'-x+2/3, -y+1/3, -z+1/3'
'y+2/3, -x+y+1/3, -z+1/3'
'x-y+2/3, x+1/3, -z+1/3'
'-x+1/3, -y+2/3, -z+2/3'
'y+1/3, -x+y+2/3, -z+2/3'
'x-y+1/3, x+2/3, -z+2/3'

loop_
_atom_site_label
_atom_site_type_symbol
_atom_site_fract_x
_atom_site_fract_y
_atom_site_fract_z
_atom_site_U_iso_or_equiv
_atom_site_adp_type
_atom_site_occupancy
_atom_site_site_symmetry_order
_atom_site_calc_flag
_atom_site_refinement_flags_posn
_atom_site_refinement_flags_adp
_atom_site_refinement_flags_occupancy
Ni1 Ni 0.29881(3) 0.28325(3) -0.18105(10) 0.0343(3) Uani 1 1 d . . .
O1 O 0.3695(2) 0.36068(19) -0.3062(6) 0.0367(9) Uani 1 1 d . . .
O2 O 0.6083(2) 0.5826(2) -0.3261(5) 0.0369(9) Uani 1 1 d . . .
O3 O 0.4371(2) 0.4040(2) -0.0649(6) 0.0385(9) Uani 1 1 d . . .
C1 C 0.4196(3) 0.4032(3) -0.2416(8) 0.0354(11) Uani 1 1 d . . .
C2 C 0.4581(3) 0.4521(3) -0.3781(9) 0.0387(12) Uani 1 1 d . . .
C3 C 0.5124(3) 0.4965(3) -0.3052(9) 0.0424(13) Uani 1 1 d . . .
H3 H 0.520874 0.494960 -0.168074 0.051 Uiso 1 1 calc R U .
C4 C 0.5557(3) 0.5438(3) -0.4201(9) 0.0400(13) Uani 1 1 d . . .
O1C O 0.2248(3) 0.2126(3) -0.0463(9) 0.0557(13) Uani 1 1 d D U .
O2C O 0.1990(16) 0.1313(12) 0.173(4) 0.445(19) Uani 1 1 d D U .
C1C C 0.2185(13) 0.1728(9) 0.060(4) 0.217(9) Uani 1 1 d D U .
O3C O 0.1878(4) 0.2163(4) 0.3515(13) 0.076(2) Uani 0.84 1 d D U P
O4C O 0.1848(14) 0.1217(10) 0.568(4) 0.237(10) Uani 0.84 1 d D U P
C2C C 0.1803(18) 0.1644(13) 0.451(5) 0.219(12) Uani 0.84 1 d D U P

loop_
_atom_site_aniso_label
_atom_site_aniso_U_11
_atom_site_aniso_U_22
_atom_site_aniso_U_33
_atom_site_aniso_U_23
_atom_site_aniso_U_13
_atom_site_aniso_U_12
Ni1 0.0396(5) 0.0383(5) 0.0249(4) -0.0008(3) 0.0006(3) 0.0194(3)
O1 0.041(2) 0.038(2) 0.0294(17) 0.0019(16) -0.0055(16) 0.0181(18)
O2 0.038(2) 0.042(2) 0.0243(18) -0.0026(15) -0.0011(15) 0.0153(18)
O3 0.039(2) 0.042(2) 0.0249(18) -0.0005(16) -0.0034(16) 0.0131(18)
C1 0.041(3) 0.038(3) 0.026(2) 0.004(2) -0.002(2) 0.018(2)
C2 0.040(3) 0.043(3) 0.031(3) 0.007(2) 0.007(2) 0.020(3)
C3 0.044(3) 0.051(4) 0.027(2) 0.001(2) 0.000(2) 0.020(3)
C4 0.042(3) 0.048(3) 0.028(3) -0.004(2) -0.006(2) 0.021(3)
O1C 0.052(3) 0.057(3) 0.048(3) -0.002(2) 0.003(2) 0.019(2)
O2C 0.42(3) 0.30(2) 0.45(3) 0.29(2) -0.01(3) 0.06(2)
C1C 0.207(16) 0.155(13) 0.213(15) 0.106(10) -0.016(13) 0.033(11)
O3C 0.060(4) 0.076(5) 0.072(5) -0.019(4) -0.008(4) 0.019(4)
O4C 0.29(2) 0.136(12) 0.35(3) 0.072(13) 0.074(19) 0.152(15)
C2C 0.26(3) 0.134(15) 0.22(2) 0.076(15) 0.029(18) 0.067(16)

loop_
_atom_type_symbol
_atom_type_description
_atom_type_scat_dispersion_real
_atom_type_scat_dispersion_imag
_atom_type_scat_source
C C -0.0020 0.0016 'International Tables Vol C Tables 4.2.6.8 and 6.1.1.4'
H H 0.0000 0.0000 'International Tables Vol C Tables 4.2.6.8 and 6.1.1.4'
O O -0.0041 0.0059 'International Tables Vol C Tables 4.2.6.8 and 6.1.1.4'
Ni Ni 0.2288 1.0875 'International Tables Vol C Tables 4.2.6.8 and 6.1.1.4'

loop_
_geom_angle_atom_site_label_1
_geom_angle_atom_site_label_2
_geom_angle_atom_site_label_3
_geom_angle
_geom_angle_site_symmetry_1
_geom_angle_site_symmetry_3
O2 Ni1 O1 87.81(17) 14_454 5
O2 Ni1 O3 93.90(17) 14_454 9_554
O1 Ni1 O3 174.24(19) 5 9_554
O2 Ni1 O2 169.29(15) 14_454 18_544
O1 Ni1 O2 84.14(18) 5 18_544
O3 Ni1 O2 93.45(17) 9_554 18_544
O2 Ni1 O1C 93.2(2) 14_454 .
O1 Ni1 O1C 93.5(2) 5 .
O3 Ni1 O1C 91.9(2) 9_554 .
O2 Ni1 O1C 94.3(2) 18_544 .
O2 Ni1 O1 82.84(19) 14_454 .
O1 Ni1 O1 81.16(5) 5 .
O3 Ni1 O1 93.59(17) 9_554 .
O2 Ni1 O1 88.94(17) 18_544 .
O1C Ni1 O1 173.5(2) . .
O2 Ni1 Ni1 42.79(12) 14_454 9_554
O1 Ni1 Ni1 92.50(14) 5 9_554
O3 Ni1 Ni1 85.06(11) 9_554 9_554
O2 Ni1 Ni1 130.41(13) 18_544 9_554
O1C Ni1 Ni1 135.24(17) . 9_554
O1 Ni1 Ni1 41.97(12) . 9_554
O2 Ni1 Ni1 128.51(13) 14_454 5
O1 Ni1 Ni1 44.41(13) 5 5
O3 Ni1 Ni1 131.80(14) 9_554 5
O2 Ni1 Ni1 41.70(12) 18_544 5
O1C Ni1 Ni1 105.46(16) . 5
O1 Ni1 Ni1 73.40(12) . 5
Ni1 Ni1 Ni1 109.60(3) 9_554 5
C1 O1 Ni1 126.1(4) . 9_554
C1 O1 Ni1 135.1(4) . .
Ni1 O1 Ni1 93.62(19) 9_554 .
C4 O2 Ni1 120.3(3) . 15_554
C4 O2 Ni1 122.1(4) . 17_554
Ni1 O2 Ni1 95.52(19) 15_554 17_554
C1 O3 Ni1 123.1(4) . 5
O3 C1 O1 122.0(5) . .
O3 C1 C2 118.9(5) . .
O1 C1 C2 119.1(5) . .
C3 C2 C4 117.5(6) . 10_664
C3 C2 C1 117.7(5) . .
C4 C2 C1 124.8(6) 10_664 .
C4 C3 C2 124.5(5) . .
O2 C4 C3 116.9(5) . .
O2 C4 C2 125.2(6) . 10_664
C3 C4 C2 117.9(6) . 10_664
C1C O1C Ni1 133.4(15) . .
O2C C1C O1C 165(4) . .
O3C C2C O4C 168(3) . .

loop_
_geom_bond_atom_site_label_1
_geom_bond_atom_site_label_2
_geom_bond_distance
_geom_bond_site_symmetry_2
Ni1 O2 1.998(4) 14_454
Ni1 O1 2.004(4) 5
Ni1 O3 2.024(4) 9_554
Ni1 O2 2.041(4) 18_544
Ni1 O1C 2.079(6) .
Ni1 O1 2.097(4) .
Ni1 Ni1 2.9902(9) 9_554
Ni1 Ni1 2.9903(9) 5
O1 C1 1.285(7) .
O2 C4 1.375(7) .
O3 C1 1.264(6) .
C1 C2 1.472(8) .
C2 C3 1.386(10) .
C2 C4 1.414(8) 10_664
C3 C4 1.405(9) .
O1C C1C 1.192(9) .
O2C C1C 1.200(9) .
O3C C2C 1.426(14) .
O4C C2C 1.404(15) .
